data_4511852
loop_
_publ_author_name
'Nath, Jayanta K.'
'Mondal, Abhishake'
'Powell, Annie K.'
'Baruah, Jubaraj B.'

_publ_section_title
;
 Structures, Magnetic Properties, and Photoluminescence of Dicarboxylate
 Coordination Polymers of Mn, Co, Ni, Cu
 HavingN-(4-Pyridylmethyl)-1,8-naphthalimide
;
_journal_issue 9
_journal_name_full 'Crystal Growth &amp; Design'
_journal_page_first 4735
_journal_paper_doi 10.1021/cg500882z
_journal_volume 14
_journal_year 2014
_chemical_formula_sum 'C40 H28 Cu N4 O9'
_chemical_formula_weight 772.21
_chemical_name_systematic
; 
 ? 
;
_space_group_IT_number 2
_symmetry_cell_setting triclinic
_symmetry_space_group_name_Hall '-P 1'
_symmetry_space_group_name_H-M 'P -1'
_atom_sites_solution_hydrogens geom
_atom_sites_solution_primary direct
_atom_sites_solution_secondary difmap
_audit_creation_method SHELXL-97
_cell_angle_alpha 98.647(6)
_cell_angle_beta 93.170(6)
_cell_angle_gamma 98.561(5)
_cell_formula_units_Z 2
_cell_length_a 8.8003(5)
_cell_length_b 14.7244(10)
_cell_length_c 16.5169(14)
_cell_measurement_reflns_used 3018
_cell_measurement_temperature 296(2)
_cell_measurement_theta_max 28.7008
_cell_measurement_theta_min 2.9032
_cell_volume 2085.7(3)
_computing_structure_refinement 'SHELXL-97 (Sheldrick, 1997)'
_computing_structure_solution 'SHELXS-97 (Sheldrick, 1990)'
_diffrn_ambient_temperature 296(2)
_diffrn_measured_fraction_theta_full 0.998
_diffrn_measured_fraction_theta_max 0.998
_diffrn_radiation_monochromator graphite
_diffrn_radiation_source 'fine-focus sealed tube'
_diffrn_radiation_type MoK\a
_diffrn_radiation_wavelength 0.71073
_diffrn_reflns_av_R_equivalents 0.0604
_diffrn_reflns_av_sigmaI/netI 0.1129
_diffrn_reflns_limit_h_max 10
_diffrn_reflns_limit_h_min -10
_diffrn_reflns_limit_k_max 17
_diffrn_reflns_limit_k_min -17
_diffrn_reflns_limit_l_max 18
_diffrn_reflns_limit_l_min -19
_diffrn_reflns_number 14874
_diffrn_reflns_theta_full 25.25
_diffrn_reflns_theta_max 25.25
_diffrn_reflns_theta_min 2.91
_exptl_absorpt_coefficient_mu 0.578
_exptl_absorpt_correction_type none
_exptl_crystal_colour blue
_exptl_crystal_density_diffrn 1.226
_exptl_crystal_density_method 'not measured'
_exptl_crystal_description block
_exptl_crystal_F_000 790
_exptl_crystal_size_max 0.31
_exptl_crystal_size_mid 0.25
_exptl_crystal_size_min 0.18
_refine_diff_density_max 0.396
_refine_diff_density_min -0.362
_refine_diff_density_rms 0.106
_refine_ls_extinction_method none
_refine_ls_goodness_of_fit_ref 1.168
_refine_ls_hydrogen_treatment mixed
_refine_ls_matrix_type full
_refine_ls_number_parameters 487
_refine_ls_number_reflns 7553
_refine_ls_number_restraints 0
_refine_ls_restrained_S_all 1.168
_refine_ls_R_factor_all 0.1458
_refine_ls_R_factor_gt 0.0877
_refine_ls_shift/su_max 0.009
_refine_ls_shift/su_mean 0.001
_refine_ls_structure_factor_coef Fsqd
_refine_ls_weighting_details 'calc w=1/[\s^2^(Fo^2^)+(0.0000P)^2^+11.0000P] where P=(Fo^2^+2Fc^2^)/3'
_refine_ls_weighting_scheme calc
_refine_ls_wR_factor_gt 0.2156
_refine_ls_wR_factor_ref 0.2399
_reflns_number_gt 4276
_reflns_number_total 7553
_reflns_threshold_expression >2sigma(I)
_cod_data_source_file cg500882z_si_006.cif
_cod_data_source_block Complex5
_cod_depositor_comments
;
The following automatic conversions were performed:

'_symmetry_cell_setting' value 'Triclinic' changed to 'triclinic'
according to
/home/saulius/struct/COD-crude-data--automatic-downloads/rss-feeds/ACS/lib/dictionaries/cif_core.dic
dictionary named 'cif_core.dic' version 2.4.2 from 2011-04-26.

Automatic conversion script
Id: cif_fix_values 2281 2013-09-26 08:29:07Z andrius 

 Adding full bibliography for 4511850--4511856.cif.
;
_cod_original_sg_symbol_H-M P-1
_cod_database_code 4511852

loop_
_symmetry_equiv_pos_as_xyz
'x, y, z'
'-x, -y, -z'

loop_
_atom_site_label
_atom_site_type_symbol
_atom_site_fract_x
_atom_site_fract_y
_atom_site_fract_z
_atom_site_U_iso_or_equiv
_atom_site_adp_type
_atom_site_occupancy
_atom_site_symmetry_multiplicity
_atom_site_calc_flag
_atom_site_refinement_flags
Cu1 Cu 0.86020(10) 0.42620(7) 0.03809(6) 0.0482(3) Uani 1 1 d .
O8 O 0.0875(5) 0.4505(4) 0.0426(3) 0.0493(14) Uani 1 1 d .
O5 O 0.6353(6) 0.4087(4) 0.0321(4) 0.0592(16) Uani 1 1 d .
O7 O 0.0919(6) 0.3374(5) 0.1150(4) 0.0711(18) Uani 1 1 d .
N2 N 0.7074(8) 0.6767(5) 0.4143(4) 0.0506(17) Uani 1 1 d .
N3 N 0.8400(7) 0.3246(5) -0.0593(4) 0.0514(17) Uani 1 1 d .
N1 N 0.8570(7) 0.5209(5) 0.1393(4) 0.0513(18) Uani 1 1 d .
O2 O 0.4825(8) 0.6707(5) 0.3393(4) 0.0744(19) Uani 1 1 d .
O1 O 0.9348(7) 0.6758(5) 0.4851(4) 0.087(2) Uani 1 1 d .
N4 N 0.6492(11) 0.1060(5) -0.3313(5) 0.074(2) Uani 1 1 d .
O6 O 0.6598(8) 0.3119(6) 0.1187(5) 0.109(3) Uani 1 1 d .
C18 C 0.5476(10) 0.6592(6) 0.4025(5) 0.053(2) Uani 1 1 d .
C24 C 0.7227(15) 0.0896(7) -0.2555(7) 0.099(4) Uani 1 1 d .
H24A H 0.8159 0.0641 -0.2678 0.119 Uiso 1 1 calc R
H24B H 0.6543 0.0431 -0.2334 0.119 Uiso 1 1 calc R
O4 O 0.4164(11) 0.0776(6) -0.2843(5) 0.118(3) Uani 1 1 d .
C40 C 0.1567(9) 0.3968(6) 0.0780(5) 0.047(2) Uani 1 1 d .
O3 O 0.8856(9) 0.1438(5) -0.3765(6) 0.109(3) Uani 1 1 d .
C13 C 0.5460(10) 0.6211(6) 0.5448(5) 0.052(2) Uani 1 1 d .
C39 C 0.3279(9) 0.4068(6) 0.0721(5) 0.050(2) Uani 1 1 d .
H39 H 0.3776 0.4611 0.0567 0.060 Uiso 1 1 calc R
C3 C 0.8156(10) 0.6467(6) 0.2774(5) 0.057(2) Uani 1 1 d .
C9 C 0.7866(13) 0.6377(8) 0.6262(6) 0.084(3) Uani 1 1 d .
H9 H 0.8935 0.6521 0.6322 0.100 Uiso 1 1 calc R
C31 C 0.5084(12) 0.1227(6) -0.4850(7) 0.066(3) Uani 1 1 d .
C38 C 0.4109(9) 0.3445(7) 0.0872(6) 0.061(2) Uani 1 1 d .
H38 H 0.3619 0.2907 0.1039 0.073 Uiso 1 1 calc R
C8 C 0.7089(10) 0.6406(6) 0.5532(5) 0.057(2) Uani 1 1 d .
C6 C 0.7924(11) 0.7188(6) 0.3507(5) 0.064(3) Uani 1 1 d .
H6A H 0.8923 0.7512 0.3751 0.077 Uiso 1 1 calc R
H6B H 0.7360 0.7643 0.3315 0.077 Uiso 1 1 calc R
C26 C 0.6716(12) 0.1411(6) -0.4714(7) 0.067(3) Uani 1 1 d .
C17 C 0.4640(10) 0.6280(6) 0.4714(5) 0.053(2) Uani 1 1 d .
C36 C 0.4894(14) 0.0922(7) -0.3415(8) 0.077(3) Uani 1 1 d .
C7 C 0.7940(11) 0.6645(6) 0.4833(6) 0.059(2) Uani 1 1 d .
C1 C 0.9311(9) 0.5233(6) 0.2107(5) 0.057(2) Uani 1 1 d .
H1 H 0.9992 0.4812 0.2145 0.068 Uiso 1 1 calc R
C2 C 0.9150(10) 0.5840(7) 0.2809(6) 0.067(3) Uani 1 1 d .
H2 H 0.9710 0.5822 0.3300 0.080 Uiso 1 1 calc R
C23 C 0.7661(10) 0.3321(6) -0.1284(5) 0.061(2) Uani 1 1 d .
H23 H 0.7381 0.3895 -0.1338 0.073 Uiso 1 1 calc R
C34 C 0.2602(14) 0.0782(7) -0.4386(9) 0.095(4) Uani 1 1 d .
H34 H 0.1989 0.0594 -0.3981 0.114 Uiso 1 1 calc R
C4 C 0.7399(14) 0.6461(8) 0.2024(6) 0.090(4) Uani 1 1 d .
H4 H 0.6723 0.6880 0.1968 0.108 Uiso 1 1 calc R
C16 C 0.3080(11) 0.6100(6) 0.4633(7) 0.070(3) Uani 1 1 d .
H16 H 0.2539 0.6143 0.4144 0.084 Uiso 1 1 calc R
C32 C 0.2770(19) 0.1114(9) -0.5732(10) 0.110(5) Uani 1 1 d .
H32 H 0.2282 0.1169 -0.6232 0.132 Uiso 1 1 calc R
C12 C 0.4647(13) 0.5965(6) 0.6119(6) 0.068(3) Uani 1 1 d .
C37 C 0.5812(10) 0.3541(7) 0.0792(6) 0.064(3) Uani 1 1 d .
C10 C 0.7049(18) 0.6130(9) 0.6926(7) 0.109(4) Uani 1 1 d .
H10 H 0.7583 0.6098 0.7420 0.131 Uiso 1 1 calc R
C30 C 0.4375(17) 0.1297(7) -0.5621(8) 0.084(3) Uani 1 1 d .
C21 C 0.7648(12) 0.1759(7) -0.1897(6) 0.068(3) Uani 1 1 d .
C5 C 0.7639(14) 0.5835(8) 0.1355(6) 0.093(4) Uani 1 1 d .
H5 H 0.7123 0.5851 0.0852 0.111 Uiso 1 1 calc R
C15 C 0.2299(12) 0.5847(7) 0.5304(8) 0.085(4) Uani 1 1 d .
H15 H 0.1228 0.5713 0.5253 0.102 Uiso 1 1 calc R
C25 C 0.7462(14) 0.1312(6) -0.3914(7) 0.075(3) Uani 1 1 d .
C27 C 0.7616(15) 0.1668(7) -0.5320(9) 0.096(4) Uani 1 1 d .
H27 H 0.8685 0.1790 -0.5229 0.116 Uiso 1 1 calc R
C22 C 0.7268(11) 0.2602(6) -0.1939(6) 0.069(3) Uani 1 1 d .
H22 H 0.6738 0.2704 -0.2412 0.083 Uiso 1 1 calc R
C35 C 0.4181(11) 0.0977(6) -0.4226(7) 0.070(3) Uani 1 1 d .
C14 C 0.3074(15) 0.5794(7) 0.6025(7) 0.084(3) Uani 1 1 d .
H14 H 0.2523 0.5638 0.6462 0.101 Uiso 1 1 calc R
C11 C 0.5478(16) 0.5939(8) 0.6849(7) 0.093(4) Uani 1 1 d .
H11 H 0.4955 0.5787 0.7296 0.112 Uiso 1 1 calc R
C19 C 0.8781(13) 0.2435(8) -0.0558(7) 0.090(4) Uani 1 1 d .
H19 H 0.9313 0.2355 -0.0078 0.108 Uiso 1 1 calc R
C28 C 0.689(2) 0.1743(9) -0.6075(9) 0.119(5) Uani 1 1 d .
H28 H 0.7488 0.1921 -0.6490 0.143 Uiso 1 1 calc R
C33 C 0.1919(17) 0.0860(9) -0.5136(12) 0.117(6) Uani 1 1 d .
H33 H 0.0851 0.0734 -0.5230 0.141 Uiso 1 1 calc R
O9 O 0.8907(12) 0.2713(10) 0.2308(7) 0.195(6) Uani 1 1 d .
C20 C 0.8455(15) 0.1681(7) -0.1183(7) 0.103(4) Uani 1 1 d .
H20 H 0.8782 0.1121 -0.1119 0.123 Uiso 1 1 calc R
C29 C 0.531(2) 0.1556(8) -0.6215(9) 0.112(5) Uani 1 1 d .
H29 H 0.4863 0.1607 -0.6726 0.134 Uiso 1 1 calc R

loop_
_atom_site_aniso_label
_atom_site_aniso_U_11
_atom_site_aniso_U_22
_atom_site_aniso_U_33
_atom_site_aniso_U_23
_atom_site_aniso_U_13
_atom_site_aniso_U_12
Cu1 0.0316(5) 0.0725(7) 0.0417(6) 0.0021(5) 0.0067(4) 0.0175(5)
O8 0.033(3) 0.076(4) 0.042(3) 0.006(3) 0.004(2) 0.023(3)
O5 0.034(3) 0.088(4) 0.060(4) 0.016(3) 0.010(3) 0.018(3)
O7 0.041(3) 0.112(5) 0.065(4) 0.030(4) 0.007(3) 0.014(3)
N2 0.052(4) 0.060(4) 0.039(4) -0.001(3) 0.009(3) 0.013(3)
N3 0.042(4) 0.060(5) 0.055(5) 0.007(4) 0.004(3) 0.020(3)
N1 0.047(4) 0.071(5) 0.042(4) 0.010(4) 0.014(3) 0.024(4)
O2 0.084(5) 0.087(5) 0.053(4) 0.016(4) -0.010(4) 0.020(4)
O1 0.051(4) 0.114(6) 0.095(6) 0.012(5) 0.004(4) 0.020(4)
N4 0.094(7) 0.052(5) 0.071(6) -0.007(4) -0.007(5) 0.010(5)
O6 0.061(5) 0.149(7) 0.145(8) 0.079(6) 0.005(5) 0.048(5)
C18 0.063(6) 0.046(5) 0.048(5) -0.004(4) 0.000(4) 0.015(4)
C24 0.145(11) 0.066(7) 0.082(9) 0.000(6) -0.022(8) 0.028(7)
O4 0.139(8) 0.104(6) 0.100(7) -0.002(5) 0.036(6) -0.003(5)
C40 0.036(4) 0.074(6) 0.031(4) 0.004(4) 0.005(3) 0.009(4)
O3 0.062(5) 0.099(6) 0.152(8) 0.000(5) -0.021(5) 0.003(4)
C13 0.063(6) 0.051(5) 0.043(5) 0.000(4) 0.007(4) 0.019(4)
C39 0.038(4) 0.072(6) 0.044(5) 0.012(4) 0.007(4) 0.018(4)
C3 0.061(6) 0.058(6) 0.052(6) 0.006(4) 0.017(4) 0.004(5)
C9 0.082(7) 0.113(9) 0.053(6) -0.002(6) -0.010(5) 0.029(7)
C31 0.072(7) 0.039(5) 0.077(7) -0.016(5) -0.001(6) 0.009(5)
C38 0.040(5) 0.078(6) 0.073(6) 0.024(5) 0.016(4) 0.020(5)
C8 0.066(6) 0.061(6) 0.044(5) 0.001(4) 0.000(4) 0.022(5)
C6 0.080(7) 0.060(6) 0.052(6) 0.001(4) 0.023(5) 0.010(5)
C26 0.076(7) 0.044(5) 0.075(7) -0.007(5) 0.010(6) 0.010(5)
C17 0.052(5) 0.048(5) 0.058(6) 0.005(4) 0.006(4) 0.011(4)
C36 0.091(9) 0.052(6) 0.082(8) -0.007(6) 0.021(7) 0.006(6)
C7 0.058(6) 0.061(6) 0.059(6) -0.003(5) 0.004(5) 0.020(5)
C1 0.049(5) 0.075(6) 0.049(5) 0.001(5) 0.002(4) 0.026(5)
C2 0.065(6) 0.083(7) 0.053(6) 0.001(5) -0.001(5) 0.029(5)
C23 0.073(6) 0.056(6) 0.053(6) -0.001(5) -0.008(5) 0.020(5)
C34 0.077(9) 0.065(7) 0.129(12) -0.028(7) 0.009(8) 0.009(6)
C4 0.127(10) 0.106(9) 0.053(6) 0.008(6) 0.012(6) 0.074(8)
C16 0.059(6) 0.062(6) 0.087(8) 0.007(5) 0.009(5) 0.012(5)
C32 0.120(13) 0.074(9) 0.120(13) -0.028(8) -0.057(9) 0.035(9)
C12 0.084(7) 0.066(6) 0.061(6) 0.014(5) 0.027(6) 0.024(5)
C37 0.039(5) 0.081(7) 0.082(7) 0.024(6) 0.011(5) 0.025(5)
C10 0.144(12) 0.141(12) 0.043(7) 0.006(7) -0.009(7) 0.044(10)
C30 0.111(10) 0.051(6) 0.081(9) -0.015(6) -0.014(8) 0.020(6)
C21 0.086(7) 0.060(6) 0.054(6) 0.002(5) -0.019(5) 0.014(5)
C5 0.133(10) 0.118(9) 0.045(6) 0.008(6) 0.011(6) 0.080(8)
C15 0.051(6) 0.070(7) 0.134(11) 0.014(7) 0.025(7) 0.011(5)
C25 0.084(8) 0.045(6) 0.086(8) -0.013(5) 0.003(7) 0.005(5)
C27 0.112(10) 0.070(8) 0.101(10) -0.005(7) 0.029(9) 0.005(7)
C22 0.097(8) 0.054(6) 0.055(6) 0.004(5) -0.015(5) 0.019(5)
C35 0.055(6) 0.051(6) 0.091(8) -0.019(5) 0.000(6) 0.004(5)
C14 0.098(9) 0.080(8) 0.087(9) 0.024(7) 0.044(7) 0.028(7)
C11 0.123(11) 0.112(10) 0.053(7) 0.018(7) 0.021(7) 0.036(8)
C19 0.114(9) 0.086(8) 0.068(7) 0.001(6) -0.033(6) 0.034(7)
C28 0.200(18) 0.073(9) 0.083(11) 0.004(8) 0.044(12) 0.014(10)
C33 0.074(10) 0.079(9) 0.176(18) -0.043(11) -0.033(10) 0.017(7)
O9 0.124(8) 0.318(16) 0.165(11) 0.124(11) 0.016(8) 0.018(9)
C20 0.155(12) 0.060(7) 0.095(9) 0.005(6) -0.032(8) 0.043(7)
C29 0.185(16) 0.065(8) 0.080(10) -0.006(7) 0.001(11) 0.024(10)

loop_
_atom_type_symbol
_atom_type_description
_atom_type_scat_dispersion_real
_atom_type_scat_dispersion_imag
_atom_type_scat_source
C C 0.0033 0.0016 'International Tables Vol C Tables 4.2.6.8 and 6.1.1.4'
H H 0.0000 0.0000 'International Tables Vol C Tables 4.2.6.8 and 6.1.1.4'
N N 0.0061 0.0033 'International Tables Vol C Tables 4.2.6.8 and 6.1.1.4'
O O 0.0106 0.0060 'International Tables Vol C Tables 4.2.6.8 and 6.1.1.4'
Cu Cu 0.3201 1.2651 'International Tables Vol C Tables 4.2.6.8 and 6.1.1.4'

loop_
_geom_angle_atom_site_label_1
_geom_angle_atom_site_label_2
_geom_angle_atom_site_label_3
_geom_angle
_geom_angle_site_symmetry_1
_geom_angle_site_symmetry_3
O5 Cu1 O8 176.9(3) . 1_655
O5 Cu1 N3 87.3(3) . .
O8 Cu1 N3 94.0(2) 1_655 .
O5 Cu1 N1 87.0(3) . .
O8 Cu1 N1 92.0(2) 1_655 .
N3 Cu1 N1 173.4(3) . .
O5 Cu1 O8 100.5(2) . 2_665
O8 Cu1 O8 76.6(2) 1_655 2_665
N3 Cu1 O8 94.0(2) . 2_665
N1 Cu1 O8 90.2(2) . 2_665
C40 O8 Cu1 116.1(5) . 1_455
C40 O8 Cu1 140.2(5) . 2_665
Cu1 O8 Cu1 103.4(2) 1_455 2_665
C37 O5 Cu1 111.8(6) . .
C7 N2 C18 125.6(7) . .
C7 N2 C6 116.9(7) . .
C18 N2 C6 117.4(8) . .
C19 N3 C23 115.1(8) . .
C19 N3 Cu1 123.4(7) . .
C23 N3 Cu1 120.7(6) . .
C1 N1 C5 116.2(8) . .
C1 N1 Cu1 126.1(6) . .
C5 N1 Cu1 117.5(6) . .
C36 N4 C25 124.3(10) . .
C36 N4 C24 118.8(10) . .
C25 N4 C24 116.8(10) . .
O2 C18 N2 120.6(8) . .
O2 C18 C17 122.9(9) . .
N2 C18 C17 116.4(8) . .
N4 C24 C21 114.6(8) . .
O7 C40 O8 123.9(7) . .
O7 C40 C39 119.8(8) . .
O8 C40 C39 116.3(7) . .
C17 C13 C8 120.8(8) . .
C17 C13 C12 119.6(9) . .
C8 C13 C12 119.6(9) . .
C38 C39 C40 124.2(8) . .
C2 C3 C4 116.9(8) . .
C2 C3 C6 123.4(9) . .
C4 C3 C6 119.7(9) . .
C8 C9 C10 120.0(11) . .
C35 C31 C30 119.9(11) . .
C35 C31 C26 120.4(10) . .
C30 C31 C26 119.7(11) . .
C39 C38 C37 123.8(9) . .
C9 C8 C13 120.0(9) . .
C9 C8 C7 120.1(9) . .
C13 C8 C7 119.8(8) . .
N2 C6 C3 112.7(7) . .
C27 C26 C31 120.9(11) . .
C27 C26 C25 119.4(11) . .
C31 C26 C25 119.7(10) . .
C16 C17 C13 121.0(9) . .
C16 C17 C18 119.0(9) . .
C13 C17 C18 120.0(8) . .
O4 C36 N4 119.3(13) . .
O4 C36 C35 123.2(12) . .
N4 C36 C35 117.5(10) . .
O1 C7 N2 120.2(9) . .
O1 C7 C8 122.9(9) . .
N2 C7 C8 116.8(8) . .
N1 C1 C2 124.5(8) . .
C3 C2 C1 119.1(9) . .
N3 C23 C22 124.2(9) . .
C33 C34 C35 120.9(14) . .
C3 C4 C5 120.1(10) . .
C17 C16 C15 118.4(10) . .
C33 C32 C30 121.4(15) . .
C14 C12 C11 122.9(10) . .
C14 C12 C13 118.4(10) . .
C11 C12 C13 118.6(10) . .
O6 C37 O5 123.7(8) . .
O6 C37 C38 119.9(9) . .
O5 C37 C38 116.4(8) . .
C11 C10 C9 120.3(11) . .
C29 C30 C32 124.0(15) . .
C29 C30 C31 117.9(13) . .
C32 C30 C31 118.1(13) . .
C22 C21 C20 115.6(9) . .
C22 C21 C24 125.9(9) . .
C20 C21 C24 118.4(9) . .
N1 C5 C4 123.2(10) . .
C14 C15 C16 121.4(10) . .
O3 C25 N4 119.9(12) . .
O3 C25 C26 123.0(11) . .
N4 C25 C26 117.1(10) . .
C26 C27 C28 118.6(13) . .
C21 C22 C23 120.5(9) . .
C34 C35 C31 118.8(12) . .
C34 C35 C36 120.5(11) . .
C31 C35 C36 120.7(10) . .
C15 C14 C12 121.2(10) . .
C10 C11 C12 121.4(11) . .
N3 C19 C20 124.7(10) . .
C29 C28 C27 120.9(14) . .
C32 C33 C34 120.8(15) . .
C21 C20 C19 119.8(10) . .
C28 C29 C30 122.0(15) . .

loop_
_geom_bond_atom_site_label_1
_geom_bond_atom_site_label_2
_geom_bond_distance
_geom_bond_site_symmetry_2
Cu1 O5 1.952(5) .
Cu1 O8 1.974(5) 1_655
Cu1 N3 2.006(7) .
Cu1 N1 2.014(7) .
Cu1 O8 2.414(6) 2_665
O8 C40 1.258(9) .
O8 Cu1 1.974(5) 1_455
O8 Cu1 2.414(6) 2_665
O5 C37 1.264(10) .
O7 C40 1.231(9) .
N2 C7 1.386(11) .
N2 C18 1.389(10) .
N2 C6 1.480(10) .
N3 C19 1.295(11) .
N3 C23 1.310(10) .
N1 C1 1.310(10) .
N1 C5 1.327(11) .
O2 C18 1.209(10) .
O1 C7 1.223(10) .
N4 C36 1.388(13) .
N4 C25 1.400(13) .
N4 C24 1.446(13) .
O6 C37 1.220(10) .
C18 C17 1.483(11) .
C24 C21 1.528(13) .
O4 C36 1.199(12) .
C40 C39 1.502(10) .
O3 C25 1.219(12) .
C13 C17 1.400(11) .
C13 C8 1.414(11) .
C13 C12 1.415(11) .
C39 C38 1.299(11) .
C3 C2 1.369(12) .
C3 C4 1.371(13) .
C3 C6 1.531(11) .
C9 C8 1.361(12) .
C9 C10 1.407(15) .
C31 C35 1.395(13) .
C31 C30 1.412(14) .
C31 C26 1.420(13) .
C38 C37 1.499(11) .
C8 C7 1.469(12) .
C26 C27 1.373(14) .
C26 C25 1.480(14) .
C17 C16 1.354(11) .
C36 C35 1.465(15) .
C1 C2 1.381(11) .
C23 C22 1.384(11) .
C34 C33 1.375(18) .
C34 C35 1.379(14) .
C4 C5 1.376(12) .
C16 C15 1.404(14) .
C32 C33 1.332(19) .
C32 C30 1.395(17) .
C12 C14 1.366(14) .
C12 C11 1.384(14) .
C10 C11 1.364(16) .
C30 C29 1.376(17) .
C21 C22 1.343(12) .
C21 C20 1.372(13) .
C15 C14 1.358(15) .
C27 C28 1.395(18) .
C19 C20 1.382(13) .
C28 C29 1.378(19) .
